data_2219210
loop_
_publ_author_name
'Xu, Hai-Jun'

_publ_section_title
;
 4,4-Difluoro-1,3,5,7-tetramethyl-4-bora-3a,4a-diaza-<i>s</i>-indacene
;
_journal_coeditor_code AT2574
_journal_issue 9
_journal_name_full 'Acta Crystallographica Section E'
_journal_page_first o1672
_journal_paper_doi 10.1107/S1600536808024057
_journal_volume 64
_journal_year 2008
_chemical_formula_iupac 'C13 H15 B1 F2 N2'
_chemical_formula_moiety 'C13 H15 B1 F2 N2'
_chemical_formula_sum 'C13 H15 B F2 N2'
_chemical_formula_weight 248.08
_chemical_name_systematic
;
4,4-Difluoro-1,3,5,7-tetramethyl-4-bora-3a,4a-diaza-s-indacene
;
_space_group_IT_number 14
_symmetry_cell_setting monoclinic
_symmetry_space_group_name_Hall '-P 2ybc'
_symmetry_space_group_name_H-M 'P 1 21/c 1'
_atom_sites_solution_hydrogens geom
_atom_sites_solution_primary direct
_atom_sites_solution_secondary difmap
_audit_creation_method SHELXL-97
_cell_angle_alpha 90.00
_cell_angle_beta 111.108(5)
_cell_angle_gamma 90.00
_cell_formula_units_Z 4
_cell_length_a 7.6909(8)
_cell_length_b 14.3392(15)
_cell_length_c 11.8334(10)
_cell_measurement_reflns_used 2682
_cell_measurement_temperature 293(2)
_cell_measurement_theta_max 27.8964
_cell_measurement_theta_min 2.8390
_cell_volume 1217.4(2)
_computing_cell_refinement 'CrystalClear (Rigaku, 2005)'
_computing_data_collection 'CrystalClear (Rigaku, 2005)'
_computing_data_reduction 'CrystalClear (Rigaku, 2005)'
_computing_molecular_graphics 'SHELXTL (Sheldrick, 2008)'
_computing_publication_material 'SHELXL97 (Sheldrick, 2008)'
_computing_structure_refinement 'SHELXL97 (Sheldrick, 2008)'
_computing_structure_solution 'SHELXS97 (Sheldrick, 2008)'
_diffrn_ambient_temperature 293(2)
_diffrn_detector_area_resol_mean 13.6612
_diffrn_measured_fraction_theta_full 0.999
_diffrn_measured_fraction_theta_max 0.999
_diffrn_measurement_device_type 'Rigaku Mercury2'
_diffrn_measurement_method '\f and \w'
_diffrn_radiation_monochromator graphite
_diffrn_radiation_source 'fine-focus sealed tube'
_diffrn_radiation_type MoK\a
_diffrn_radiation_wavelength 0.71073
_diffrn_reflns_av_R_equivalents 0.0190
_diffrn_reflns_av_sigmaI/netI 0.0222
_diffrn_reflns_limit_h_max 9
_diffrn_reflns_limit_h_min -8
_diffrn_reflns_limit_k_max 16
_diffrn_reflns_limit_k_min -17
_diffrn_reflns_limit_l_max 12
_diffrn_reflns_limit_l_min -14
_diffrn_reflns_number 6540
_diffrn_reflns_theta_full 26.00
_diffrn_reflns_theta_max 26.00
_diffrn_reflns_theta_min 2.33
_exptl_absorpt_coefficient_mu 0.101
_exptl_absorpt_correction_T_max 0.9741
_exptl_absorpt_correction_T_min 0.9614
_exptl_absorpt_correction_type empirical
_exptl_absorpt_process_details '(CrystalClear; Rigaku, 2005)'
_exptl_crystal_colour red
_exptl_crystal_density_diffrn 1.353
_exptl_crystal_density_method 'not measured'
_exptl_crystal_description block
_exptl_crystal_F_000 520
_exptl_crystal_size_max 0.30
_exptl_crystal_size_mid 0.20
_exptl_crystal_size_min 0.20
_refine_diff_density_max 0.270
_refine_diff_density_min -0.236
_refine_ls_extinction_method none
_refine_ls_goodness_of_fit_ref 1.061
_refine_ls_hydrogen_treatment constr
_refine_ls_matrix_type full
_refine_ls_number_parameters 167
_refine_ls_number_reflns 2396
_refine_ls_number_restraints 0
_refine_ls_restrained_S_all 1.061
_refine_ls_R_factor_all 0.0494
_refine_ls_R_factor_gt 0.0402
_refine_ls_shift/su_max 0.007
_refine_ls_shift/su_mean 0.000
_refine_ls_structure_factor_coef Fsqd
_refine_ls_weighting_details 'calc w=1/[\s^2^(Fo^2^)+(0.0669P)^2^+0.3386P] where P=(Fo^2^+2Fc^2^)/3'
_refine_ls_weighting_scheme calc
_refine_ls_wR_factor_gt 0.1176
_refine_ls_wR_factor_ref 0.1259
_reflns_number_gt 1963
_reflns_number_total 2396
_reflns_threshold_expression I>2\s(I)
_cod_data_source_file at2574.cif
_cod_data_source_block I
_cod_original_sg_symbol_H-M 'P 21/c'
_cod_original_formula_sum 'C13 H15 B1 F2 N2'
_cod_database_code 2219210
_cod_database_fobs_code 2219210

loop_
_symmetry_equiv_pos_as_xyz
'x, y, z'
'-x, y+1/2, -z+1/2'
'-x, -y, -z'
'x, -y-1/2, z-1/2'

loop_
_atom_site_type_symbol
_atom_site_label
_atom_site_fract_x
_atom_site_fract_y
_atom_site_fract_z
_atom_site_U_iso_or_equiv
_atom_site_adp_type
_atom_site_calc_flag
_atom_site_refinement_flags
_atom_site_occupancy
F F1 0.90473(14) -0.13462(7) 0.77523(9) 0.0416(3) Uani d . 1
F F2 0.59217(14) -0.11875(7) 0.68465(9) 0.0429(3) Uani d . 1
N N1 0.77362(17) 0.01985(9) 0.76358(11) 0.0296(3) Uani d . 1
N N2 0.72797(18) -0.10054(9) 0.90212(12) 0.0302(3) Uani d . 1
C C1 0.7917(2) 0.06479(12) 0.66762(15) 0.0333(4) Uani d . 1
C C2 0.8203(2) 0.15979(12) 0.69475(16) 0.0368(4) Uani d . 1
H H2A 0.8371 0.2054 0.6438 0.044 Uiso calc R 1
C C3 0.8194(2) 0.17455(11) 0.80964(15) 0.0331(4) Uani d . 1
C C4 0.7899(2) 0.08638(11) 0.85312(14) 0.0296(4) Uani d . 1
C C5 0.7747(2) 0.06086(11) 0.96176(14) 0.0292(4) Uani d . 1
H H5A 0.7865 0.1065 1.0199 0.035 Uiso calc R 1
C C6 0.7427(2) -0.03013(11) 0.98692(14) 0.0296(4) Uani d . 1
C C7 0.7146(2) -0.06999(12) 1.08848(15) 0.0331(4) Uani d . 1
C C8 0.6836(2) -0.16395(12) 1.06306(16) 0.0377(4) Uani d . 1
H H8A 0.6607 -0.2083 1.1133 0.045 Uiso calc R 1
C C9 0.6926(2) -0.18101(11) 0.94874(15) 0.0343(4) Uani d . 1
C C10 0.7815(3) 0.01588(13) 0.55463(16) 0.0419(4) Uani d . 1
H H10A 0.8497 -0.0416 0.5749 0.063 Uiso calc R 1
H H10B 0.8346 0.0547 0.5093 0.063 Uiso calc R 1
H H10C 0.6536 0.0030 0.5067 0.063 Uiso calc R 1
C C11 0.8416(3) 0.26491(12) 0.87641(17) 0.0411(4) Uani d . 1
H H11A 0.9168 0.3066 0.8498 0.062 Uiso calc R 1
H H11B 0.9011 0.2539 0.9618 0.062 Uiso calc R 1
H H11C 0.7213 0.2923 0.8606 0.062 Uiso calc R 1
C C12 0.7199(2) -0.01832(13) 1.19915(16) 0.0388(4) Uani d . 1
H H12A 0.6385 -0.0482 1.2334 0.058 Uiso calc R 1
H H12B 0.6797 0.0448 1.1779 0.058 Uiso calc R 1
H H12C 0.8449 -0.0183 1.2574 0.058 Uiso calc R 1
C C13 0.6716(3) -0.27203(12) 0.88435(17) 0.0426(4) Uani d . 1
H H13A 0.7826 -0.2851 0.8680 0.064 Uiso calc R 1
H H13B 0.5669 -0.2690 0.8094 0.064 Uiso calc R 1
H H13C 0.6516 -0.3206 0.9342 0.064 Uiso calc R 1
B B1 0.7490(2) -0.08597(13) 0.77801(16) 0.0310(4) Uani d . 1

loop_
_atom_site_aniso_label
_atom_site_aniso_U_11
_atom_site_aniso_U_22
_atom_site_aniso_U_33
_atom_site_aniso_U_12
_atom_site_aniso_U_13
_atom_site_aniso_U_23
F1 0.0484(6) 0.0363(6) 0.0467(6) 0.0106(4) 0.0251(5) -0.0002(4)
F2 0.0463(6) 0.0438(6) 0.0326(6) -0.0101(4) 0.0070(5) -0.0031(4)
N1 0.0304(7) 0.0317(7) 0.0272(7) 0.0027(5) 0.0109(6) 0.0002(5)
N2 0.0303(7) 0.0297(7) 0.0298(7) 0.0031(5) 0.0099(6) 0.0009(5)
C1 0.0331(8) 0.0369(9) 0.0312(9) 0.0055(7) 0.0132(7) 0.0039(7)
C2 0.0432(9) 0.0346(9) 0.0366(9) 0.0045(7) 0.0192(8) 0.0060(7)
C3 0.0321(8) 0.0319(8) 0.0371(9) 0.0031(6) 0.0145(7) 0.0018(7)
C4 0.0271(8) 0.0311(8) 0.0299(8) 0.0035(6) 0.0093(6) -0.0009(6)
C5 0.0257(7) 0.0311(8) 0.0301(8) 0.0031(6) 0.0094(6) -0.0023(6)
C6 0.0270(7) 0.0337(8) 0.0278(8) 0.0046(6) 0.0095(6) -0.0005(6)
C7 0.0296(8) 0.0383(9) 0.0312(9) 0.0046(7) 0.0108(7) 0.0036(7)
C8 0.0418(9) 0.0367(9) 0.0364(9) 0.0023(7) 0.0163(8) 0.0081(7)
C9 0.0343(9) 0.0325(9) 0.0346(9) 0.0023(6) 0.0104(7) 0.0030(7)
C10 0.0510(11) 0.0448(10) 0.0336(9) 0.0035(8) 0.0197(8) -0.0003(7)
C11 0.0495(10) 0.0319(9) 0.0447(10) -0.0003(8) 0.0204(9) -0.0010(7)
C12 0.0411(9) 0.0460(10) 0.0318(9) 0.0039(8) 0.0163(8) 0.0005(7)
C13 0.0511(11) 0.0327(9) 0.0421(10) -0.0013(8) 0.0146(8) 0.0008(7)
B1 0.0326(9) 0.0312(9) 0.0287(9) 0.0011(7) 0.0105(7) -0.0004(7)

loop_
_atom_type_symbol
_atom_type_description
_atom_type_scat_dispersion_real
_atom_type_scat_dispersion_imag
_atom_type_scat_source
C C 0.0033 0.0016 'International Tables Vol C Tables 4.2.6.8 and 6.1.1.4'
H H 0.0000 0.0000 'International Tables Vol C Tables 4.2.6.8 and 6.1.1.4'
B B 0.0013 0.0007 'International Tables Vol C Tables 4.2.6.8 and 6.1.1.4'
F F 0.0171 0.0103 'International Tables Vol C Tables 4.2.6.8 and 6.1.1.4'
N N 0.0061 0.0033 'International Tables Vol C Tables 4.2.6.8 and 6.1.1.4'

loop_
_geom_angle_atom_site_label_1
_geom_angle_atom_site_label_2
_geom_angle_atom_site_label_3
_geom_angle
C1 N1 C4 107.60(14)
C1 N1 B1 127.78(14)
C4 N1 B1 124.57(13)
C9 N2 C6 107.47(13)
C9 N2 B1 127.51(13)
C6 N2 B1 125.02(13)
N1 C1 C2 109.00(14)
N1 C1 C10 122.75(15)
C2 C1 C10 128.25(15)
C3 C2 C1 108.66(14)
C3 C2 H2A 125.7
C1 C2 H2A 125.7
C2 C3 C4 106.26(14)
C2 C3 C11 127.90(15)
C4 C3 C11 125.84(15)
C5 C4 N1 120.68(14)
C5 C4 C3 130.84(15)
N1 C4 C3 108.48(14)
C6 C5 C4 122.19(14)
C6 C5 H5A 118.9
C4 C5 H5A 118.9
C5 C6 N2 120.14(14)
C5 C6 C7 131.18(15)
N2 C6 C7 108.66(14)
C8 C7 C6 106.01(14)
C8 C7 C12 128.52(15)
C6 C7 C12 125.47(16)
C7 C8 C9 108.40(15)
C7 C8 H8A 125.8
C9 C8 H8A 125.8
N2 C9 C8 109.46(14)
N2 C9 C13 122.76(15)
C8 C9 C13 127.78(15)
C1 C10 H10A 109.5
C1 C10 H10B 109.5
H10A C10 H10B 109.5
C1 C10 H10C 109.5
H10A C10 H10C 109.5
H10B C10 H10C 109.5
C3 C11 H11A 109.5
C3 C11 H11B 109.5
H11A C11 H11B 109.5
C3 C11 H11C 109.5
H11A C11 H11C 109.5
H11B C11 H11C 109.5
C7 C12 H12A 109.5
C7 C12 H12B 109.5
H12A C12 H12B 109.5
C7 C12 H12C 109.5
H12A C12 H12C 109.5
H12B C12 H12C 109.5
C9 C13 H13A 109.5
C9 C13 H13B 109.5
H13A C13 H13B 109.5
C9 C13 H13C 109.5
H13A C13 H13C 109.5
H13B C13 H13C 109.5
F2 B1 F1 108.55(14)
F2 B1 N1 110.45(13)
F1 B1 N1 110.32(13)
F2 B1 N2 110.53(13)
F1 B1 N2 109.77(13)
N1 B1 N2 107.21(13)

loop_
_geom_bond_atom_site_label_1
_geom_bond_atom_site_label_2
_geom_bond_distance
F1 B1 1.397(2)
F2 B1 1.392(2)
N1 C1 1.356(2)
N1 C4 1.3974(19)
N1 B1 1.546(2)
N2 C9 1.348(2)
N2 C6 1.399(2)
N2 B1 1.548(2)
C1 C2 1.399(2)
C1 C10 1.487(2)
C2 C3 1.378(2)
C2 H2A 0.9300
C3 C4 1.414(2)
C3 C11 1.495(2)
C4 C5 1.382(2)
C5 C6 1.380(2)
C5 H5A 0.9300
C6 C7 1.416(2)
C7 C8 1.382(2)
C7 C12 1.492(2)
C8 C9 1.401(2)
C8 H8A 0.9300
C9 C13 1.490(2)
C10 H10A 0.9600
C10 H10B 0.9600
C10 H10C 0.9600
C11 H11A 0.9600
C11 H11B 0.9600
C11 H11C 0.9600
C12 H12A 0.9600
C12 H12B 0.9600
C12 H12C 0.9600
C13 H13A 0.9600
C13 H13B 0.9600
C13 H13C 0.9600
